data_1508971
loop_
_publ_author_name
'Mugnaioli, E.'
'Andrusenko, I.'
'Sch\"uler, T.'
'Loges, N.'
'Panth\"ofer, M.'
'Dinnebier, R. E.'
'Tremel, W.'
'Kolb, U.'

_publ_contact_author_address
;
Institut f\"ur Physikalische Chemie
Welderweg 11
Johannes Gutenberg Universit\"at
D-55099 Mainz, Germany
;
_publ_contact_author_email kolb@uni-mainz.de
_publ_contact_author_name 'Dr. Ute Kolb'
_publ_contact_author_phone 49(6131)3924154
_publ_section_title
;
 Ab Initio Structure Determination of Vaterite by Automated Electron
 Diffraction
;
_journal_issue 28
_journal_name_full 'Angewandte Chemie International Edition'
_journal_page_first 7041
_journal_page_last 7045
_journal_paper_doi 10.1002/anie.201200845
_journal_volume 51
_journal_year 2012
_chemical_formula_sum 'C9 Ca9 O27'
_chemical_formula_weight 1334.24
_chemical_name_mineral Vaterite
_space_group_IT_number 2
_symmetry_space_group_name_Hall '-P 1 (1/2*x+1/2*y,1/2*x-1/2*y,-z)'
_symmetry_space_group_name_H-M 'C -1'
_atom_sites_solution_hydrogens geom
_atom_sites_solution_primary direct
_atom_sites_solution_secondary difmap
_atom_type_scat_source 'P.A. Doyle, P.S. Turner, Acta Crystallogr. A 1968, 24, 390-397'
_audit_creation_date 2012-01-04
_audit_creation_method SHELXL-97
_cell_angle_alpha 90.00
_cell_angle_beta 99.22
_cell_angle_gamma 90.00
_cell_formula_units_Z 4
_cell_length_a 12.170
_cell_length_b 7.120
_cell_length_c 25.320
_cell_measurement_temperature 295(2)
_cell_volume 2165.643
_computing_cell_refinement ADT3D
_computing_data_collection 'ADT module'
_computing_data_reduction 'own developed routines'
_computing_molecular_graphics 'Materials Studio'
_computing_structure_refinement 'SHELXL-97 (Sheldrick, 1997)'
_computing_structure_solution Sir2008
_diffrn_ambient_temperature 295(2)
_diffrn_detector '14-bit CCD GATAN 794MSC, 1024x1024 pixels'
_diffrn_measured_fraction_theta_full 0.599
_diffrn_measured_fraction_theta_max 0.599
_diffrn_measurement_device_type 'FEI Tecnai F30 ST'
_diffrn_radiation_monochromator not
_diffrn_radiation_probe electron
_diffrn_radiation_type electrons
_diffrn_radiation_wavelength 0.01970
_diffrn_reflns_av_R_equivalents 0.1633
_diffrn_reflns_av_sigmaI/netI 0.1536
_diffrn_reflns_limit_h_max 12
_diffrn_reflns_limit_h_min -12
_diffrn_reflns_limit_k_max 7
_diffrn_reflns_limit_k_min -7
_diffrn_reflns_limit_l_max 28
_diffrn_reflns_limit_l_min -28
_diffrn_reflns_number 3001
_diffrn_reflns_theta_full 0.63
_diffrn_reflns_theta_max 0.63
_diffrn_reflns_theta_min 0.07
_exptl_absorpt_coefficient_mu 0.016
_exptl_crystal_density_diffrn 4.092
_exptl_crystal_density_method 'not measured'
_exptl_crystal_description nanocrystal
_exptl_crystal_F_000 1230
_exptl_crystal_size_mid 0.00004
_refine_diff_density_max 1.235
_refine_diff_density_min -0.528
_refine_diff_density_rms 0.182
_refine_ls_extinction_method none
_refine_ls_goodness_of_fit_ref 4.991
_refine_ls_hydrogen_treatment mixed
_refine_ls_matrix_type full
_refine_ls_number_parameters 179
_refine_ls_number_reflns 1876
_refine_ls_number_restraints 100
_refine_ls_restrained_S_all 4.857
_refine_ls_R_factor_all 0.4676
_refine_ls_R_factor_gt 0.4558
_refine_ls_shift/su_max 0.438
_refine_ls_shift/su_mean 0.134
_refine_ls_structure_factor_coef Fsqd
_refine_ls_weighting_details 'calc w=1/[\s^2^(Fo^2^)+(0.1000P)^2^+0.0000P] where P=(Fo^2^+2Fc^2^)/3'
_refine_ls_weighting_scheme calc
_refine_ls_wR_factor_gt 0.8028
_refine_ls_wR_factor_ref 0.8102
_reflns_number_gt 1421
_reflns_number_total 1876
_reflns_threshold_expression >2sigma(I)
_cod_data_source_file CaCO3_vaterite_C_1_DC237.cif
_cod_data_source_block vaterite3_good_clean_ref_cell
_cod_original_cell_volume 2165.6
_cod_original_sg_symbol_H-M C-1
_cod_original_formula_sum 'C9 O27 Ca9'
_cod_database_code 1508971

loop_
_symmetry_equiv_pos_as_xyz
'x, y, z'
'x+1/2, y+1/2, z'
'-x, -y, -z'
'-x+1/2, -y+1/2, -z'

loop_
_atom_site_label
_atom_site_type_symbol
_atom_site_fract_x
_atom_site_fract_y
_atom_site_fract_z
_atom_site_U_iso_or_equiv
_atom_site_adp_type
_atom_site_occupancy
_atom_site_symmetry_multiplicity
_atom_site_calc_flag
_atom_site_refinement_flags
Ca1 Ca 0.9157(14) 0.278(2) 0.4976(6) 0.041(4) Uiso 1 1 d .
Ca2 Ca 1.1299(11) -0.2548(15) 0.6664(4) 0.027(4) Uiso 1 1 d .
Ca3 Ca 0.8117(13) -0.2524(19) 0.6681(5) 0.037(4) Uiso 1 1 d .
Ca4 Ca 0.8609(14) -0.2477(19) 0.8336(5) 0.046(5) Uiso 1 1 d .
Ca5 Ca 0.9709(12) 0.2345(16) 0.6668(5) 0.033(4) Uiso 1 1 d .
Ca6 Ca 1.1861(15) -0.233(2) 0.8319(6) 0.047(5) Uiso 1 1 d .
Ca7 Ca 1.0310(15) 0.216(2) 0.8326(6) 0.047(5) Uiso 1 1 d .
Ca8 Ca 0.5865(15) -0.258(2) 1.0004(6) 0.049(5) Uiso 1 1 d .
Ca9 Ca 0.7500 0.7500 0.5000 0.056(7) Uiso 1 2 d S
Ca10 Ca 1.2500 -0.2500 1.0000 0.067(7) Uiso 1 2 d S
C1 C 1.183(2) 0.086(3) 0.7500(9) 0.023(8) Uiso 1 1 d D
C2 C 0.995(2) -0.459(4) 0.7533(9) 0.049(11) Uiso 1 1 d D
C3 C 0.756(2) 0.393(3) 0.5859(9) 0.030(8) Uiso 1 1 d D
C4 C 0.807(2) 0.097(3) 0.7485(10) 0.093(18) Uiso 1 1 d D
C5 C 0.939(3) 0.963(4) 0.5783(10) 0.078(15) Uiso 1 1 d D
C6 C 0.729(5) -0.043(5) 0.9147(13) 0.12(2) Uiso 1 1 d D
C7 C 1.024(3) -0.115(4) 0.9187(11) 0.20(4) Uiso 1 1 d D
C8 C 1.140(2) 0.394(3) 0.5866(8) 0.041(9) Uiso 1 1 d D
C9 C 0.588(3) 0.095(4) 0.0840(12) 0.17(4) Uiso 1 1 d D
O1 O 0.791(3) 0.444(6) 0.5428(12) 0.072(11) Uiso 1 1 d D
O2 O 1.056(3) -0.068(6) 0.8749(11) 0.073(12) Uiso 1 1 d D
O3 O 0.839(3) 0.065(5) 0.7034(9) 0.058(10) Uiso 1 1 d D
O4 O 0.732(2) -0.192(4) 0.5855(11) 0.049(8) Uiso 1 1 d .
O5 O 1.001(3) 0.617(4) 0.7991(8) 0.031(7) Uiso 1 1 d .
O6 O 0.932(5) 0.143(3) 0.5829(14) 0.082(13) Uiso 1 1 d .
O7 O 1.078(2) 0.440(4) 0.5430(9) 0.034(7) Uiso 1 1 d D
O8 O 0.952(4) -0.140(4) 0.6200(10) 0.059(10) Uiso 1 1 d .
O9 O 1.109(3) 0.432(6) 0.6317(9) 0.089(14) Uiso 1 1 d D
O10 O 1.362(5) -0.041(9) 0.8703(14) 0.14(2) Uiso 1 1 d .
O11 O 0.930(4) 0.890(4) 0.5316(10) 0.067(11) Uiso 1 1 d D
O12 O 0.725(4) -0.096(5) 0.8661(11) 0.054(9) Uiso 1 1 d D
O13 O 1.127(3) 0.041(6) 0.7049(10) 0.070(12) Uiso 1 1 d D
O14 O 0.866(2) 0.045(3) 0.7918(8) 0.028(6) Uiso 1 1 d D
O15 O 0.731(4) -0.164(6) 0.9522(12) 0.076(13) Uiso 1 1 d D
O16 O 1.274(3) 0.181(6) 0.7510(14) 0.085(13) Uiso 1 1 d D
O17 O 0.809(4) 0.435(7) 0.6317(12) 0.107(18) Uiso 1 1 d D
O18 O 1.084(3) -0.076(5) 0.9637(11) 0.060(10) Uiso 1 1 d D
O19 O 0.666(2) 0.297(4) 0.5825(10) 0.038(8) Uiso 1 1 d D
O20 O 1.003(3) 0.311(5) 0.9192(13) 0.060(10) Uiso 1 1 d .
O21 O 0.993(4) 0.362(3) 0.7476(13) 0.084(13) Uiso 1 1 d .
O22 O 0.931(3) -0.200(5) 0.9177(12) 0.055(10) Uiso 1 1 d D
O23 O 0.988(4) -0.355(5) 0.7111(10) 0.082(13) Uiso 1 1 d D
O24 O 0.714(2) 0.182(5) 0.7489(12) 0.054(9) Uiso 1 1 d D
O25 O 0.373(3) -0.054(6) 0.9586(14) 0.081(14) Uiso 1 1 d .
O26 O 0.651(3) 0.543(5) 0.7942(10) 0.052(9) Uiso 1 1 d .
O27 O 0.731(13) 0.134(5) 0.926(2) 0.33(8) Uiso 1 1 d D

loop_
_geom_angle_atom_site_label_1
_geom_angle_atom_site_label_2
_geom_angle_atom_site_label_3
_geom_angle
_geom_angle_site_symmetry_1
_geom_angle_site_symmetry_3
O19 Ca1 O7 80.7(10) 4_656 3_766
O19 Ca1 O1 110.0(12) 4_656 .
O7 Ca1 O1 81.1(12) 3_766 .
O19 Ca1 O6 136.0(13) 4_656 .
O7 Ca1 O6 141.0(11) 3_766 .
O1 Ca1 O6 74.1(15) . .
O19 Ca1 O7 140.9(12) 4_656 .
O7 Ca1 O7 73.0(9) 3_766 .
O1 Ca1 O7 94.1(11) . .
O6 Ca1 O7 79.2(14) . .
O24 Ca2 O13 79.9(11) 2_545 .
O24 Ca2 O23 75.3(13) 2_545 .
O13 Ca2 O23 90.7(14) . .
O24 Ca2 O9 99.3(11) 2_545 1_545
O13 Ca2 O9 171.9(15) . 1_545
O23 Ca2 O9 81.3(13) . 1_545
O24 Ca2 O19 141.8(12) 2_545 2_545
O13 Ca2 O19 105.3(12) . 2_545
O23 Ca2 O19 140.8(11) . 2_545
O9 Ca2 O19 80.4(10) 1_545 2_545
O24 Ca2 O3 49.6(6) 2_545 2_545
O13 Ca2 O3 109.9(11) . 2_545
O23 Ca2 O3 113.2(12) . 2_545
O9 Ca2 O3 74.9(11) 1_545 2_545
O19 Ca2 O3 94.8(10) 2_545 2_545
O24 Ca2 O8 139.7(13) 2_545 .
O13 Ca2 O8 80.0(12) . .
O23 Ca2 O8 70.4(13) . .
O9 Ca2 O8 95.9(12) 1_545 .
O19 Ca2 O8 77.4(11) 2_545 .
O3 Ca2 O8 169.0(11) 2_545 .
O23 Ca3 O16 79.1(14) . 2_445
O23 Ca3 O8 70.6(12) . .
O16 Ca3 O8 143.9(11) 2_445 .
O23 Ca3 O4 136.8(13) . .
O16 Ca3 O4 142.7(14) 2_445 .
O8 Ca3 O4 72.2(12) . .
O23 Ca3 O3 93.3(12) . .
O16 Ca3 O3 83.7(12) 2_445 .
O8 Ca3 O3 79.0(11) . .
O4 Ca3 O3 100.5(11) . .
O23 Ca3 O17 81.0(14) . 1_545
O16 Ca3 O17 99.7(15) 2_445 1_545
O8 Ca3 O17 94.5(14) . 1_545
O4 Ca3 O17 80.8(12) . 1_545
O3 Ca3 O17 172.5(15) . 1_545
O23 Ca3 O13 112.3(12) . 2_445
O16 Ca3 O13 47.8(8) 2_445 2_445
O8 Ca3 O13 165.5(10) . 2_445
O4 Ca3 O13 98.8(11) . 2_445
O3 Ca3 O13 114.4(12) . 2_445
O17 Ca3 O13 72.4(14) 1_545 2_445
O22 Ca4 O16 173.1(14) . 2_445
O22 Ca4 O14 105.4(11) . .
O16 Ca4 O14 79.9(12) 2_445 .
O22 Ca4 O12 76.2(13) . .
O16 Ca4 O12 100.8(15) 2_445 .
O14 Ca4 O12 79.3(12) . .
O22 Ca4 O5 104.0(13) . 1_545
O16 Ca4 O5 79.4(13) 2_445 1_545
O14 Ca4 O5 97.4(11) . 1_545
O12 Ca4 O5 176.5(13) . 1_545
O22 Ca4 O26 125.5(11) . 1_545
O16 Ca4 O26 47.7(6) 2_445 1_545
O14 Ca4 O26 112.2(10) . 1_545
O12 Ca4 O26 73.8(13) . 1_545
O5 Ca4 O26 108.5(10) 1_545 1_545
O22 Ca4 O2 51.8(6) . .
O16 Ca4 O2 135.0(11) 2_445 .
O14 Ca4 O2 70.9(11) . .
O12 Ca4 O2 106.2(13) . .
O5 Ca4 O2 71.6(12) 1_545 .
O26 Ca4 O2 176.7(10) 1_545 .
O22 Ca4 O10 76.8(15) . 2_445
O16 Ca4 O10 98.2(15) 2_445 2_445
O14 Ca4 O10 176.4(15) . 2_445
O12 Ca4 O10 104.2(18) . 2_445
O5 Ca4 O10 79.2(16) 1_545 2_445
O26 Ca4 O10 68.1(14) 1_545 2_445
O2 Ca4 O10 108.9(17) . 2_445
O21 Ca5 O9 96.4(15) . .
O21 Ca5 O17 93.9(15) . .
O9 Ca5 O17 95.2(14) . .
O21 Ca5 O6 171.6(14) . .
O9 Ca5 O6 82.7(16) . .
O17 Ca5 O6 77.9(15) . .
O21 Ca5 O3 80.4(15) . .
O9 Ca5 O3 176.4(11) . .
O17 Ca5 O3 83.4(14) . .
O6 Ca5 O3 100.3(16) . .
O26 Ca6 O2 70.1(12) 2_545 .
O26 Ca6 O5 98.0(12) 2_545 1_545
O2 Ca6 O5 74.6(11) . 1_545
O26 Ca6 O24 83.3(12) 2_545 2_545
O2 Ca6 O24 140.3(12) . 2_545
O5 Ca6 O24 80.6(11) 1_545 2_545
O26 Ca6 O10 77.4(13) 2_545 .
O2 Ca6 O10 97.9(15) . .
O5 Ca6 O10 172.3(15) 1_545 .
O24 Ca6 O10 104.7(15) 2_545 .
O20 Ca7 O14 107.7(13) . .
O20 Ca7 O21 132.9(13) . .
O14 Ca7 O21 78.8(12) . .
O20 Ca7 O26 139.0(12) . 2_545
O14 Ca7 O26 95.2(11) . 2_545
O21 Ca7 O26 83.8(14) . 2_545
O20 Ca7 O10 47.6(8) . 2_455
O14 Ca7 O10 82.0(15) . 2_455
O21 Ca7 O10 89.7(14) . 2_455
O26 Ca7 O10 173.3(11) 2_545 2_455
O20 Ca7 O2 81.2(13) . .
O14 Ca7 O2 78.1(11) . .
O21 Ca7 O2 143.6(12) . .
O26 Ca7 O2 70.7(13) 2_545 .
O10 Ca7 O2 114.4(16) 2_455 .
O20 Ca7 O12 79.5(12) . 2
O14 Ca7 O12 172.7(12) . 2
O21 Ca7 O12 95.9(14) . 2
O26 Ca7 O12 79.2(12) 2_545 2
O10 Ca7 O12 103.1(16) 2_455 2
O2 Ca7 O12 104.1(12) . 2
O22 Ca8 O15 136.7(13) 4_647 .
O22 Ca8 O18 104.1(13) 4_647 2_445
O15 Ca8 O18 91.9(15) . 2_445
O22 Ca8 O20 146.6(16) 4_647 2_445
O15 Ca8 O20 74.2(15) . 2_445
O18 Ca8 O20 82.9(12) 2_445 2_445
O22 Ca8 O15 73.1(13) 4_647 4_647
O15 Ca8 O15 68.0(13) . 4_647
O18 Ca8 O15 86.2(14) 2_445 4_647
O20 Ca8 O15 140.2(17) 2_445 4_647
O11 Ca9 O11 180.0(12) 4_666 .
O11 Ca9 O4 99.8(11) 4_666 1_565
O11 Ca9 O4 80.2(11) . 1_565
O11 Ca9 O4 80.2(11) 4_666 4_656
O11 Ca9 O4 99.8(11) . 4_656
O4 Ca9 O4 180.000(6) 1_565 4_656
O11 Ca9 O1 96.4(11) 4_666 4_666
O11 Ca9 O1 83.6(11) . 4_666
O4 Ca9 O1 102.7(10) 1_565 4_666
O4 Ca9 O1 77.3(10) 4_656 4_666
O11 Ca9 O1 83.6(11) 4_666 .
O11 Ca9 O1 96.4(11) . .
O4 Ca9 O1 77.3(10) 1_565 .
O4 Ca9 O1 102.7(10) 4_656 .
O1 Ca9 O1 180.000(6) 4_666 .
O25 Ca10 O25 180.000(8) 1_655 4_647
O25 Ca10 O18 94.4(12) 1_655 .
O25 Ca10 O18 85.6(12) 4_647 .
O25 Ca10 O18 85.6(12) 1_655 4_747
O25 Ca10 O18 94.4(12) 4_647 4_747
O18 Ca10 O18 180.0(12) . 4_747
O25 Ca10 O27 100(3) 1_655 3_757
O25 Ca10 O27 80(3) 4_647 3_757
O18 Ca10 O27 96(4) . 3_757
O18 Ca10 O27 84(4) 4_747 3_757
O25 Ca10 O27 80(3) 1_655 2_545
O25 Ca10 O27 100(3) 4_647 2_545
O18 Ca10 O27 84(4) . 2_545
O18 Ca10 O27 96(4) 4_747 2_545
O27 Ca10 O27 180.00(3) 3_757 2_545
O26 C1 O13 122.1(18) 2_545 .
O26 C1 O16 118.9(17) 2_545 .
O13 C1 O16 119.0(17) . .
O5 C2 O23 119.8(17) 1_545 .
O5 C2 O21 121.6(18) 1_545 1_545
O23 C2 O21 118.6(18) . 1_545
O19 C3 O1 119.1(17) . .
O19 C3 O17 119.3(18) . .
O1 C3 O17 121.6(18) . .
O14 C4 O3 120.1(19) . .
O14 C4 O24 120.7(18) . .
O3 C4 O24 119.1(18) . .
O11 C5 O6 119.4(14) . 1_565
O11 C5 O8 120.5(15) . 1_565
O6 C5 O8 120.1(15) 1_565 1_565
O12 C6 O15 120.2(14) . .
O12 C6 O27 119.7(14) . .
O15 C6 O27 120.1(14) . .
O2 C7 O18 120.2(14) . .
O2 C7 O22 120.0(14) . .
O18 C7 O22 119.9(14) . .
O4 C8 O7 119.8(13) 2 .
O4 C8 O9 119.8(13) 2 .
O7 C8 O9 120.4(13) . .
O10 C9 O20 120.0(14) 3_756 4_656
O10 C9 O25 120.1(14) 3_756 3_656
O20 C9 O25 119.9(14) 4_656 3_656
C3 O1 Ca1 126(3) . .
C3 O1 Ca9 124(2) . .
Ca1 O1 Ca9 109.3(11) . .
C7 O2 O22 30.0(7) . .
C7 O2 Ca6 126(2) . .
O22 O2 Ca6 125(2) . .
C7 O2 Ca7 127(2) . .
O22 O2 Ca7 124(2) . .
Ca6 O2 Ca7 105.8(13) . .
C7 O2 Ca4 80.9(13) . .
O22 O2 Ca4 50.9(11) . .
Ca6 O2 Ca4 101.2(13) . .
Ca7 O2 Ca4 101.0(14) . .
C4 O3 O24 30.4(10) . .
C4 O3 Ca5 126(2) . .
O24 O3 Ca5 126.1(19) . .
C4 O3 Ca3 116.5(19) . .
O24 O3 Ca3 118.3(18) . .
Ca5 O3 Ca3 113.7(12) . .
C4 O3 Ca2 80.0(15) . 2_455
O24 O3 Ca2 49.6(10) . 2_455
Ca5 O3 Ca2 105.7(12) . 2_455
Ca3 O3 Ca2 103.4(11) . 2_455
C8 O4 Ca3 109.0(16) 2_445 .
C8 O4 Ca9 109.3(14) 2_445 1_545
Ca3 O4 Ca9 141.5(12) . 1_545
C2 O5 Ca6 114.1(18) 1_565 1_565
C2 O5 Ca4 126.3(19) 1_565 1_565
Ca6 O5 Ca4 112.5(10) 1_565 1_565
C5 O6 Ca5 112.0(17) 1_545 .
C5 O6 Ca1 108.8(18) 1_545 .
Ca5 O6 Ca1 138.0(14) . .
C8 O7 Ca1 124.3(17) . 3_766
C8 O7 Ca1 127.8(18) . .
Ca1 O7 Ca1 107.0(8) 3_766 .
C5 O8 Ca3 127(2) 1_545 .
C5 O8 Ca2 126(2) 1_545 .
Ca3 O8 Ca2 107.2(10) . .
C8 O9 Ca5 121(2) . .
C8 O9 Ca2 119(2) . 1_565
Ca5 O9 Ca2 115.8(11) . 1_565
C9 O10 O20 30.0(7) 3_756 2_545
C9 O10 Ca7 81.8(15) 3_756 2_545
O20 O10 Ca7 52.1(12) 2_545 2_545
C9 O10 Ca6 116(3) 3_756 .
O20 O10 Ca6 119(3) 2_545 .
Ca7 O10 Ca6 98.4(19) 2_545 .
C9 O10 Ca4 128(3) 3_756 2
O20 O10 Ca4 128(3) 2_545 2
Ca7 O10 Ca4 111(2) 2_545 2
Ca6 O10 Ca4 112.3(14) . 2
C5 O11 Ca9 114(2) . .
C6 O12 Ca4 125(3) . .
C6 O12 Ca7 110(3) . 2_445
Ca4 O12 Ca7 107.6(13) . 2_445
C1 O13 O16 30.8(10) . .
C1 O13 Ca2 124(2) . .
O16 O13 Ca2 124(2) . .
C1 O13 Ca3 80.3(15) . 2
O16 O13 Ca3 49.5(12) . 2
Ca2 O13 Ca3 104.7(16) . 2
C4 O14 Ca7 122.5(17) . .
C4 O14 Ca4 126.6(16) . .
Ca7 O14 Ca4 109.6(9) . .
C6 O15 Ca8 130(4) . .
C6 O15 Ca8 116(4) . 4_647
Ca8 O15 Ca8 112.0(13) . 4_647
C1 O16 O13 30.2(9) . .
C1 O16 Ca3 113(2) . 2
O13 O16 Ca3 82.7(17) . 2
C1 O16 Ca4 114.3(19) . 2
O13 O16 Ca4 144.5(16) . 2
Ca3 O16 Ca4 132.8(13) 2 2
C3 O17 Ca5 117(3) . .
C3 O17 Ca3 123(3) . 1_565
Ca5 O17 Ca3 115.9(10) . 1_565
C7 O18 Ca10 123(2) . .
C7 O18 Ca8 121(2) . 2
Ca10 O18 Ca8 111.7(10) . 2
C3 O19 Ca1 116.6(16) . 4_656
C3 O19 Ca2 108.4(15) . 2_455
Ca1 O19 Ca2 134.9(12) 4_656 2_455
C9 O20 O10 30.0(7) 4_656 2_455
C9 O20 Ca7 109.8(18) 4_656 .
O10 O20 Ca7 80.3(17) 2_455 .
C9 O20 Ca8 116.3(18) 4_656 2
O10 O20 Ca8 146.2(17) 2_455 2
Ca7 O20 Ca8 133.4(17) . 2
C2 O21 Ca5 121(2) 1_565 .
C2 O21 Ca7 109.6(18) 1_565 .
Ca5 O21 Ca7 129.7(12) . .
C7 O22 O2 30.0(7) . .
C7 O22 Ca8 105.6(16) . 4_647
O2 O22 Ca8 135.6(14) . 4_647
C7 O22 Ca4 107.4(16) . .
O2 O22 Ca4 77.4(14) . .
Ca8 O22 Ca4 147.0(15) 4_647 .
C2 O23 Ca3 120(3) . .
C2 O23 Ca2 128(3) . .
Ca3 O23 Ca2 111.8(11) . .
C4 O24 O3 30.5(10) . .
C4 O24 Ca2 111.2(17) . 2_455
O3 O24 Ca2 80.8(14) . 2_455
C4 O24 Ca6 113.3(17) . 2_455
O3 O24 Ca6 143.2(14) . 2_455
Ca2 O24 Ca6 134.7(13) 2_455 2_455
C9 O25 Ca10 125(2) 3_656 1_455
C1 O26 Ca6 122(2) 2_455 2_455
C1 O26 Ca7 124(2) 2_455 2_455
Ca6 O26 Ca7 113.4(13) 2_455 2_455
C1 O26 Ca4 79.2(14) 2_455 1_565
Ca6 O26 Ca4 101.9(12) 2_455 1_565
Ca7 O26 Ca4 99.4(11) 2_455 1_565
C6 O27 Ca10 126(3) . 2_455

loop_
_geom_bond_atom_site_label_1
_geom_bond_atom_site_label_2
_geom_bond_distance
_geom_bond_site_symmetry_2
Ca1 O19 2.17(3) 4_656
Ca1 O7 2.27(3) 3_766
Ca1 O1 2.36(4) .
Ca1 O6 2.34(4) .
Ca1 O7 2.42(3) .
Ca2 O24 2.22(3) 2_545
Ca2 O13 2.32(4) .
Ca2 O23 2.33(5) .
Ca2 O9 2.40(4) 1_545
Ca2 O19 2.27(3) 2_545
Ca2 O3 2.87(4) 2_545
Ca2 O8 2.43(4) .
Ca3 O23 2.36(5) .
Ca3 O16 2.27(4) 2_445
Ca3 O8 2.39(4) .
Ca3 O4 2.20(3) .
Ca3 O3 2.43(4) .
Ca3 O17 2.41(5) 1_545
Ca3 O13 2.96(4) 2_445
Ca4 O22 2.19(3) .
Ca4 O16 2.24(4) 2_445
Ca4 O14 2.34(3) .
Ca4 O12 2.24(5) .
Ca4 O5 2.26(4) 1_545
Ca4 O26 2.98(3) 1_545
Ca4 O2 2.75(4) .
Ca4 O10 2.29(6) 2_445
Ca5 O21 2.21(3) .
Ca5 O9 2.46(4) .
Ca5 O17 2.48(5) .
Ca5 O6 2.20(3) .
Ca5 O3 2.31(4) .
Ca6 O26 2.20(4) 2_545
Ca6 O2 2.37(5) .
Ca6 O5 2.51(3) 1_545
Ca6 O24 2.26(3) 2_545
Ca6 O10 2.59(6) .
Ca7 O20 2.37(4) .
Ca7 O14 2.43(3) .
Ca7 O21 2.37(4) .
Ca7 O26 2.25(4) 2_545
Ca7 O10 2.96(5) 2_455
Ca7 O2 2.29(4) .
Ca7 O12 2.73(4) 2
Ca8 O22 2.14(4) 4_647
Ca8 O15 2.40(5) .
Ca8 O18 2.44(4) 2_445
Ca8 O20 2.20(4) 2_445
Ca8 O15 2.41(5) 4_647
Ca9 O11 2.42(5) 4_666
Ca9 O11 2.42(5) .
Ca9 O4 2.25(3) 1_565
Ca9 O4 2.25(3) 4_656
Ca9 O1 2.45(4) 4_666
Ca9 O1 2.45(4) .
Ca10 O25 2.41(4) 1_655
Ca10 O25 2.41(4) 4_647
Ca10 O18 2.43(4) .
Ca10 O18 2.43(4) 4_747
Ca10 O27 2.03(4) 3_757
Ca10 O27 2.03(4) 2_545
C1 O26 1.279(17) 2_545
C1 O13 1.272(16) .
C1 O16 1.296(17) .
C2 O5 1.270(16) 1_545
C2 O23 1.292(17) .
C2 O21 1.282(17) 1_545
C3 O19 1.289(17) .
C3 O1 1.280(17) .
C3 O17 1.271(16) .
C4 O14 1.268(17) .
C4 O3 1.287(17) .
C4 O24 1.285(17) .
C5 O11 1.283(16) .
C5 O6 1.286(16) 1_565
C5 O8 1.278(13) 1_565
C6 O12 1.282(12) .
C6 O15 1.279(12) .
C6 O27 1.284(14) .
C7 O2 1.281(12) .
C7 O18 1.281(12) .
C7 O22 1.280(12) .
C8 O4 1.285(12) 2
C8 O7 1.273(12) .
C8 O9 1.284(12) .
C9 O10 1.279(12) 3_756
C9 O20 1.281(12) 4_656
C9 O25 1.282(12) 3_656
O2 O22 2.217(14) .
O3 O24 2.218(19) .
O3 Ca2 2.87(4) 2_455
O4 C8 1.285(12) 2_445
O4 Ca9 2.25(3) 1_545
O5 C2 1.270(16) 1_565
O5 Ca6 2.51(3) 1_565
O5 Ca4 2.26(4) 1_565
O6 C5 1.286(16) 1_545
O7 Ca1 2.27(3) 3_766
O8 C5 1.278(13) 1_545
O9 Ca2 2.40(4) 1_565
O10 C9 1.279(12) 3_756
O10 O20 2.218(14) 2_545
O10 Ca7 2.96(5) 2_545
O10 Ca4 2.29(6) 2
O12 Ca7 2.73(4) 2_445
O13 O16 2.213(18) .
O13 Ca3 2.96(4) 2
O15 Ca8 2.41(5) 4_647
O16 Ca3 2.27(4) 2
O16 Ca4 2.24(4) 2
O17 Ca3 2.41(5) 1_565
O18 Ca8 2.44(4) 2
O19 Ca1 2.17(3) 4_656
O19 Ca2 2.27(3) 2_455
O20 C9 1.281(13) 4_656
O20 O10 2.218(14) 2_455
O20 Ca8 2.20(4) 2
O21 C2 1.282(17) 1_565
O22 Ca8 2.14(4) 4_647
O24 Ca2 2.22(3) 2_455
O24 Ca6 2.26(3) 2_455
O25 C9 1.282(12) 3_656
O25 Ca10 2.41(4) 1_455
O26 C1 1.279(17) 2_455
O26 Ca6 2.20(4) 2_455
O26 Ca7 2.25(4) 2_455
O26 Ca4 2.98(3) 1_565
O27 Ca10 2.03(4) 2_455
